data_7110131
loop_
_publ_author_name
'Takashi Kurogi'
'Yutaka Ishida'
'Hiroyuki Kawaguchi'

_publ_section_title
;
 Synthesis of titanium and zirconium complexes supported by a
 p-terphenoxide ligand and their reactions with N2, CO2 and CS2
;
_journal_name_full Chem.Commun.
_journal_page_first 11755
_journal_paper_doi 10.1039/c3cc47284a
_journal_volume 49
_journal_year 2013
_chemical_formula_moiety 'C76 H84 N6 O4 Ti2'
_chemical_formula_sum 'C76 H84 N6 O4 Ti2'
_chemical_formula_weight 1241.29
_chemical_name_systematic
; 
 ? 
;
_space_group_IT_number 43
_symmetry_cell_setting orthorhombic
_symmetry_space_group_name_Hall 'F 2 -2d'
_symmetry_space_group_name_H-M 'F d d 2'
_atom_sites_solution_hydrogens geom
_atom_sites_solution_primary direct
_atom_sites_solution_secondary difmap
_audit_creation_method SHELXL-97
_cell_angle_alpha 90.00
_cell_angle_beta 90.00
_cell_angle_gamma 90.00
_cell_formula_units_Z 8
_cell_length_a 22.533(5)
_cell_length_b 50.714(11)
_cell_length_c 11.285(2)
_cell_measurement_reflns_used 7289
_cell_measurement_temperature 123(2)
_cell_measurement_theta_max 27.4546
_cell_measurement_theta_min 3.0129
_cell_volume 12896(5)
_computing_cell_refinement 'CrystalClear (Rigaku Inc., 2008)'
_computing_data_collection 'CrystalClear (Rigaku Inc., 2008)'
_computing_data_reduction 'CrystalClear (Rigaku Inc., 2008)'
_computing_structure_refinement 'SHELXL-97 (Sheldrick, 1997)'
_computing_structure_solution 'SHELXS-97 (Sheldrick, 1990)'
_diffrn_ambient_temperature 123(2)
_diffrn_detector_area_resol_mean 28.5714
_diffrn_measured_fraction_theta_full 0.998
_diffrn_measured_fraction_theta_max 0.998
_diffrn_measurement_device_type 'Saturn CCD (4x4 bin mode)'
_diffrn_measurement_method dtprofit.ref
_diffrn_radiation_detector CCD
_diffrn_radiation_monochromator graphite
_diffrn_radiation_source 'fine-focus sealed tube'
_diffrn_radiation_type MoK\a
_diffrn_radiation_wavelength 0.71075
_diffrn_reflns_av_R_equivalents 0.0932
_diffrn_reflns_av_sigmaI/netI 0.1091
_diffrn_reflns_limit_h_max 29
_diffrn_reflns_limit_h_min -29
_diffrn_reflns_limit_k_max 65
_diffrn_reflns_limit_k_min -44
_diffrn_reflns_limit_l_max 14
_diffrn_reflns_limit_l_min -14
_diffrn_reflns_number 26369
_diffrn_reflns_theta_full 27.44
_diffrn_reflns_theta_max 27.44
_diffrn_reflns_theta_min 3.01
_exptl_absorpt_coefficient_mu 0.304
_exptl_absorpt_correction_T_max 0.9909
_exptl_absorpt_correction_T_min 0.9418
_exptl_absorpt_correction_type multi-scan
_exptl_absorpt_process_details 'Jacobson, R. (1998) Private communication'
_exptl_crystal_colour Purple
_exptl_crystal_density_diffrn 1.279
_exptl_crystal_density_method 'not measured'
_exptl_crystal_description Platelet
_exptl_crystal_F_000 5264
_exptl_crystal_size_max 0.20
_exptl_crystal_size_mid 0.08
_exptl_crystal_size_min 0.03
_refine_diff_density_max 0.503
_refine_diff_density_min -0.390
_refine_diff_density_rms 0.070
_refine_ls_abs_structure_details 'Flack H D (1983), Acta Cryst. A39, 876-881'
_refine_ls_abs_structure_Flack -0.06(4)
_refine_ls_extinction_method none
_refine_ls_goodness_of_fit_ref 1.056
_refine_ls_hydrogen_treatment constr
_refine_ls_matrix_type full
_refine_ls_number_parameters 405
_refine_ls_number_reflns 7372
_refine_ls_number_restraints 1
_refine_ls_restrained_S_all 1.056
_refine_ls_R_factor_all 0.1091
_refine_ls_R_factor_gt 0.0756
_refine_ls_shift/su_max 0.000
_refine_ls_shift/su_mean 0.000
_refine_ls_structure_factor_coef Fsqd
_refine_ls_weighting_details 'calc w=1/[\s^2^(Fo^2^)+(0.0600P)^2^+9.5508P] where P=(Fo^2^+2Fc^2^)/3'
_refine_ls_weighting_scheme calc
_refine_ls_wR_factor_gt 0.1432
_refine_ls_wR_factor_ref 0.1638
_reflns_number_gt 5196
_reflns_number_total 7372
_reflns_threshold_expression >2sigma(I)
_cod_data_source_file c3cc47284a.txt
_cod_data_source_block '[(C6H4)(ArO)2Ti(pyridine)2]2(N2)'
_cod_original_sg_symbol_H-M Fdd2
_cod_database_code 7110131

loop_
_symmetry_equiv_pos_as_xyz
'x, y, z'
'-x, -y, z'
'-x+1/4, y+1/4, z+1/4'
'x+1/4, -y+1/4, z+1/4'
'x, y+1/2, z+1/2'
'-x, -y+1/2, z+1/2'
'-x+1/4, y+3/4, z+3/4'
'x+1/4, -y+3/4, z+3/4'
'x+1/2, y, z+1/2'
'-x+1/2, -y, z+1/2'
'-x+3/4, y+1/4, z+3/4'
'x+3/4, -y+1/4, z+3/4'
'x+1/2, y+1/2, z'
'-x+1/2, -y+1/2, z'
'-x+3/4, y+3/4, z+1/4'
'x+3/4, -y+3/4, z+1/4'

loop_
_atom_site_label
_atom_site_type_symbol
_atom_site_fract_x
_atom_site_fract_y
_atom_site_fract_z
_atom_site_U_iso_or_equiv
_atom_site_adp_type
_atom_site_occupancy
_atom_site_symmetry_multiplicity
_atom_site_calc_flag
_atom_site_refinement_flags
Ti1 Ti 0.22824(3) 0.203214(15) 0.39992(7) 0.02587(19) Uani 1 1 d .
N1 N 0.24496(14) 0.23774(6) 0.3955(3) 0.0261(8) Uani 1 1 d .
O1 O 0.16817(14) 0.19952(6) 0.5197(3) 0.0293(7) Uani 1 1 d .
O2 O 0.27984(13) 0.18799(6) 0.2797(3) 0.0274(7) Uani 1 1 d .
N2 N 0.29496(16) 0.19136(7) 0.5376(3) 0.0259(8) Uani 1 1 d .
N3 N 0.15352(16) 0.20499(7) 0.2667(4) 0.0293(9) Uani 1 1 d .
C1 C 0.16124(19) 0.14631(8) 0.5271(4) 0.0269(10) Uani 1 1 d .
C2 C 0.2141(2) 0.13517(8) 0.5669(4) 0.0291(10) Uani 1 1 d .
H1 H 0.2181 0.1304 0.6479 0.035 Uiso 1 1 calc R
C3 C 0.2612(2) 0.13087(8) 0.4892(4) 0.0289(11) Uani 1 1 d .
H2 H 0.2967 0.1229 0.5171 0.035 Uiso 1 1 calc R
C4 C 0.2563(2) 0.13825(9) 0.3706(4) 0.0297(11) Uani 1 1 d .
C5 C 0.1992(2) 0.14458(9) 0.3285(4) 0.0302(11) Uani 1 1 d .
H3 H 0.1927 0.1461 0.2457 0.036 Uiso 1 1 calc R
C6 C 0.15296(18) 0.14856(8) 0.4051(4) 0.0289(10) Uani 1 1 d .
H4 H 0.1149 0.1529 0.3748 0.035 Uiso 1 1 calc R
C7 C 0.13001(18) 0.18963(9) 0.6007(4) 0.0265(10) Uani 1 1 d .
C8 C 0.09883(19) 0.20618(8) 0.6794(4) 0.0271(10) Uani 1 1 d .
C9 C 0.05961(19) 0.19456(9) 0.7567(4) 0.0280(10) Uani 1 1 d .
H5 H 0.0376 0.2058 0.8078 0.034 Uiso 1 1 calc R
C10 C 0.04969(19) 0.16745(9) 0.7657(4) 0.0281(10) Uani 1 1 d .
C11 C 0.08207(19) 0.15117(9) 0.6898(4) 0.0312(11) Uani 1 1 d .
H6 H 0.0768 0.1326 0.6935 0.037 Uiso 1 1 calc R
C12 C 0.12223(18) 0.16192(9) 0.6081(4) 0.0285(10) Uani 1 1 d .
C13 C 0.31641(19) 0.16828(8) 0.2448(4) 0.0268(10) Uani 1 1 d .
C14 C 0.30853(19) 0.14252(9) 0.2931(4) 0.0272(10) Uani 1 1 d .
C15 C 0.34998(19) 0.12265(9) 0.2699(4) 0.0296(10) Uani 1 1 d .
H7 H 0.3458 0.1059 0.3071 0.035 Uiso 1 1 calc R
C16 C 0.3972(2) 0.12701(9) 0.1933(4) 0.0305(11) Uani 1 1 d .
C17 C 0.40258(19) 0.15179(8) 0.1428(4) 0.0293(10) Uani 1 1 d .
H8 H 0.4337 0.1544 0.0873 0.035 Uiso 1 1 calc R
C18 C 0.36513(18) 0.17335(8) 0.1680(4) 0.0269(10) Uani 1 1 d .
C19 C 0.10810(19) 0.23640(8) 0.6780(4) 0.0305(11) Uani 1 1 d .
C20 C 0.1733(2) 0.24310(10) 0.7037(5) 0.0411(13) Uani 1 1 d .
H9 H 0.1982 0.2368 0.6384 0.062 Uiso 1 1 calc R
H10 H 0.1856 0.2345 0.7776 0.062 Uiso 1 1 calc R
H11 H 0.1778 0.2622 0.7115 0.062 Uiso 1 1 calc R
C21 C 0.0710(2) 0.24986(9) 0.7751(5) 0.0427(13) Uani 1 1 d .
H12 H 0.0786 0.2689 0.7739 0.064 Uiso 1 1 calc R
H13 H 0.0821 0.2427 0.8526 0.064 Uiso 1 1 calc R
H14 H 0.0288 0.2466 0.7606 0.064 Uiso 1 1 calc R
C22 C 0.0895(2) 0.24803(9) 0.5579(5) 0.0414(13) Uani 1 1 d .
H15 H 0.0918 0.2673 0.5614 0.062 Uiso 1 1 calc R
H16 H 0.0488 0.2427 0.5397 0.062 Uiso 1 1 calc R
H17 H 0.1163 0.2415 0.4959 0.062 Uiso 1 1 calc R
C23 C 0.0060(2) 0.15701(9) 0.8536(4) 0.0302(10) Uani 1 1 d .
H18 H 0.0013 0.1380 0.8422 0.045 Uiso 1 1 calc R
H19 H -0.0323 0.1658 0.8423 0.045 Uiso 1 1 calc R
H20 H 0.0205 0.1604 0.9341 0.045 Uiso 1 1 calc R
C24 C 0.3787(2) 0.20108(9) 0.1202(4) 0.0285(10) Uani 1 1 d .
C25 C 0.3938(2) 0.21976(9) 0.2248(4) 0.0369(12) Uani 1 1 d .
H21 H 0.4042 0.2372 0.1938 0.055 Uiso 1 1 calc R
H22 H 0.4274 0.2126 0.2694 0.055 Uiso 1 1 calc R
H23 H 0.3593 0.2213 0.2771 0.055 Uiso 1 1 calc R
C26 C 0.3255(2) 0.21296(11) 0.0555(5) 0.0440(13) Uani 1 1 d .
H24 H 0.3098 0.2001 -0.0013 0.066 Uiso 1 1 calc R
H25 H 0.3380 0.2289 0.0132 0.066 Uiso 1 1 calc R
H26 H 0.2946 0.2175 0.1131 0.066 Uiso 1 1 calc R
C27 C 0.4321(2) 0.20084(10) 0.0350(4) 0.0419(13) Uani 1 1 d .
H27 H 0.4238 0.1890 -0.0315 0.063 Uiso 1 1 calc R
H28 H 0.4675 0.1947 0.0773 0.063 Uiso 1 1 calc R
H29 H 0.4391 0.2187 0.0050 0.063 Uiso 1 1 calc R
C28 C 0.4414(2) 0.10539(9) 0.1668(5) 0.0365(12) Uani 1 1 d .
H30 H 0.4770 0.1131 0.1307 0.055 Uiso 1 1 calc R
H31 H 0.4236 0.0927 0.1120 0.055 Uiso 1 1 calc R
H32 H 0.4523 0.0964 0.2406 0.055 Uiso 1 1 calc R
C29 C 0.2795(2) 0.18743(8) 0.6524(4) 0.0316(10) Uani 1 1 d .
H33 H 0.2403 0.1918 0.6761 0.038 Uiso 1 1 calc R
C30 C 0.3182(2) 0.17739(10) 0.7375(5) 0.0381(12) Uani 1 1 d .
H34 H 0.3052 0.1750 0.8168 0.046 Uiso 1 1 calc R
C31 C 0.3753(2) 0.17103(9) 0.7055(5) 0.0370(12) Uani 1 1 d .
H35 H 0.4024 0.1642 0.7622 0.044 Uiso 1 1 calc R
C32 C 0.3923(2) 0.17482(9) 0.5901(4) 0.0361(12) Uani 1 1 d .
H36 H 0.4313 0.1704 0.5652 0.043 Uiso 1 1 calc R
C33 C 0.35125(19) 0.18525(9) 0.5097(4) 0.0288(10) Uani 1 1 d .
H37 H 0.3640 0.1882 0.4305 0.035 Uiso 1 1 calc R
C34 C 0.1651(2) 0.20569(9) 0.1480(5) 0.0374(11) Uani 1 1 d .
H38 H 0.2054 0.2059 0.1231 0.045 Uiso 1 1 calc R
C35 C 0.1215(2) 0.20614(11) 0.0626(5) 0.0450(14) Uani 1 1 d .
H39 H 0.1315 0.2067 -0.0191 0.054 Uiso 1 1 calc R
C36 C 0.0633(2) 0.20579(10) 0.0979(5) 0.0414(13) Uani 1 1 d .
H40 H 0.0323 0.2061 0.0408 0.050 Uiso 1 1 calc R
C37 C 0.0503(2) 0.20492(10) 0.2156(5) 0.0427(13) Uani 1 1 d .
H41 H 0.0102 0.2045 0.2415 0.051 Uiso 1 1 calc R
C38 C 0.09608(19) 0.20464(9) 0.2970(5) 0.0327(11) Uani 1 1 d .
H42 H 0.0863 0.2042 0.3788 0.039 Uiso 1 1 calc R

loop_
_atom_site_aniso_label
_atom_site_aniso_U_11
_atom_site_aniso_U_22
_atom_site_aniso_U_33
_atom_site_aniso_U_23
_atom_site_aniso_U_13
_atom_site_aniso_U_12
Ti1 0.0242(4) 0.0234(4) 0.0299(4) -0.0010(4) 0.0010(4) 0.0007(3)
N1 0.0201(17) 0.0262(17) 0.0319(19) 0.0003(18) 0.0037(19) 0.0000(14)
O1 0.0264(17) 0.0269(16) 0.0348(19) -0.0008(15) 0.0020(15) -0.0024(13)
O2 0.0251(16) 0.0284(16) 0.0288(17) -0.0011(14) 0.0017(14) 0.0046(13)
N2 0.028(2) 0.0247(19) 0.026(2) -0.0021(16) 0.0042(17) -0.0009(16)
N3 0.024(2) 0.025(2) 0.039(2) -0.0011(18) -0.0006(18) -0.0009(16)
C1 0.027(2) 0.019(2) 0.035(3) -0.001(2) 0.001(2) -0.0032(18)
C2 0.035(3) 0.026(2) 0.027(2) 0.003(2) 0.000(2) 0.0004(19)
C3 0.030(2) 0.017(2) 0.039(3) -0.002(2) -0.002(2) 0.0032(18)
C4 0.029(2) 0.023(2) 0.037(3) -0.002(2) 0.000(2) -0.0066(18)
C5 0.033(3) 0.023(2) 0.034(3) -0.005(2) 0.000(2) -0.0010(19)
C6 0.023(2) 0.023(2) 0.040(3) -0.005(2) 0.001(2) -0.0002(17)
C7 0.020(2) 0.029(2) 0.030(2) 0.001(2) 0.0022(19) 0.0003(18)
C8 0.026(2) 0.020(2) 0.036(3) 0.001(2) -0.004(2) -0.0013(17)
C9 0.027(2) 0.024(2) 0.033(3) -0.005(2) 0.002(2) 0.0044(19)
C10 0.021(2) 0.029(2) 0.034(3) 0.000(2) -0.002(2) -0.0021(18)
C11 0.028(2) 0.028(2) 0.038(3) 0.003(2) -0.002(2) -0.0042(19)
C12 0.017(2) 0.032(2) 0.037(3) -0.001(2) 0.000(2) 0.0008(18)
C13 0.027(2) 0.023(2) 0.030(2) -0.004(2) -0.002(2) 0.0018(18)
C14 0.027(2) 0.025(2) 0.029(2) -0.002(2) -0.002(2) -0.0050(18)
C15 0.031(2) 0.027(2) 0.031(3) -0.004(2) -0.003(2) 0.0000(19)
C16 0.030(2) 0.030(2) 0.031(3) -0.008(2) 0.000(2) 0.004(2)
C17 0.029(2) 0.032(2) 0.028(2) -0.006(2) -0.001(2) 0.0044(18)
C18 0.025(2) 0.028(2) 0.028(2) -0.001(2) -0.001(2) -0.0014(18)
C19 0.025(2) 0.024(2) 0.042(3) -0.003(2) 0.008(2) -0.0018(18)
C20 0.034(3) 0.032(3) 0.057(3) -0.013(2) 0.009(2) -0.005(2)
C21 0.042(3) 0.026(3) 0.060(4) -0.007(3) 0.008(3) 0.004(2)
C22 0.051(3) 0.019(2) 0.055(3) 0.003(2) 0.011(3) 0.003(2)
C23 0.030(2) 0.031(2) 0.030(2) 0.005(2) 0.000(2) 0.000(2)
C24 0.029(2) 0.028(2) 0.028(3) 0.002(2) 0.000(2) 0.0016(19)
C25 0.041(3) 0.029(3) 0.041(3) -0.002(2) 0.000(2) -0.001(2)
C26 0.035(3) 0.052(3) 0.045(3) 0.014(3) 0.000(3) 0.005(2)
C27 0.041(3) 0.050(3) 0.035(3) 0.012(3) 0.010(2) 0.001(2)
C28 0.036(3) 0.035(3) 0.038(3) -0.005(2) 0.006(2) 0.007(2)
C29 0.037(2) 0.030(2) 0.028(2) -0.002(2) 0.004(2) -0.0011(19)
C30 0.048(3) 0.035(3) 0.031(3) 0.006(2) 0.001(2) -0.008(2)
C31 0.045(3) 0.025(2) 0.040(3) 0.005(2) -0.011(3) 0.003(2)
C32 0.033(3) 0.034(3) 0.041(3) -0.003(2) -0.006(2) 0.009(2)
C33 0.026(2) 0.032(3) 0.029(2) -0.002(2) 0.003(2) 0.0029(19)
C34 0.034(3) 0.037(3) 0.042(3) -0.003(3) -0.001(3) 0.001(2)
C35 0.042(3) 0.052(3) 0.041(3) -0.002(3) -0.009(3) 0.006(3)
C36 0.038(3) 0.032(3) 0.055(4) -0.012(3) -0.019(3) 0.003(2)
C37 0.030(3) 0.039(3) 0.059(4) -0.011(3) -0.008(3) 0.007(2)
C38 0.023(2) 0.030(3) 0.045(3) -0.006(2) -0.004(2) 0.0013(19)

loop_
_atom_type_symbol
_atom_type_description
_atom_type_scat_dispersion_real
_atom_type_scat_dispersion_imag
_atom_type_scat_source
C C 0.0033 0.0016 'International Tables Vol C Tables 4.2.6.8 and 6.1.1.4'
H H 0.0000 0.0000 'International Tables Vol C Tables 4.2.6.8 and 6.1.1.4'
O O 0.0106 0.0060 'International Tables Vol C Tables 4.2.6.8 and 6.1.1.4'
N N 0.0061 0.0033 'International Tables Vol C Tables 4.2.6.8 and 6.1.1.4'
Ti Ti 0.2776 0.4457 'International Tables Vol C Tables 4.2.6.8 and 6.1.1.4'

loop_
_geom_angle_atom_site_label_1
_geom_angle_atom_site_label_2
_geom_angle_atom_site_label_3
_geom_angle
_geom_angle_site_symmetry_1
N1 Ti1 O1 105.25(15) .
N1 Ti1 O2 104.04(15) .
O1 Ti1 O2 150.71(13) .
N1 Ti1 N2 98.08(15) .
O1 Ti1 N2 87.61(14) .
O2 Ti1 N2 88.65(12) .
N1 Ti1 N3 95.68(15) .
O1 Ti1 N3 86.98(13) .
O2 Ti1 N3 89.83(13) .
N2 Ti1 N3 166.12(14) .
N1 N1 Ti1 177.6(3) 14
C7 O1 Ti1 163.7(3) .
C13 O2 Ti1 149.2(3) .
C33 N2 C29 115.6(4) .
C33 N2 Ti1 122.1(3) .
C29 N2 Ti1 122.0(3) .
C38 N3 C34 115.9(4) .
C38 N3 Ti1 123.4(3) .
C34 N3 Ti1 120.7(3) .
C2 C1 C6 117.8(4) .
C2 C1 C12 121.4(4) .
C6 C1 C12 118.8(4) .
C1 C2 C3 120.8(4) .
C1 C2 H1 119.6 .
C3 C2 H1 119.6 .
C2 C3 C4 120.2(4) .
C2 C3 H2 119.9 .
C4 C3 H2 119.9 .
C3 C4 C5 117.1(4) .
C3 C4 C14 122.9(4) .
C5 C4 C14 119.6(4) .
C6 C5 C4 121.1(4) .
C6 C5 H3 119.4 .
C4 C5 H3 119.4 .
C5 C6 C1 120.6(4) .
C5 C6 H4 119.7 .
C1 C6 H4 119.7 .
O1 C7 C8 121.5(4) .
O1 C7 C12 119.1(4) .
C8 C7 C12 119.4(4) .
C9 C8 C7 117.7(4) .
C9 C8 C19 121.2(4) .
C7 C8 C19 121.1(4) .
C8 C9 C10 124.8(4) .
C8 C9 H5 117.6 .
C10 C9 H5 117.6 .
C11 C10 C9 117.0(4) .
C11 C10 C23 122.8(4) .
C9 C10 C23 120.2(4) .
C10 C11 C12 120.7(4) .
C10 C11 H6 119.6 .
C12 C11 H6 119.6 .
C11 C12 C7 120.2(4) .
C11 C12 C1 125.1(4) .
C7 C12 C1 114.6(4) .
O2 C13 C18 120.9(4) .
O2 C13 C14 119.3(4) .
C18 C13 C14 119.6(4) .
C15 C14 C13 120.3(4) .
C15 C14 C4 122.4(4) .
C13 C14 C4 117.3(4) .
C16 C15 C14 120.9(4) .
C16 C15 H7 119.6 .
C14 C15 H7 119.6 .
C17 C16 C15 117.9(4) .
C17 C16 C28 121.2(4) .
C15 C16 C28 120.8(4) .
C16 C17 C18 124.6(4) .
C16 C17 H8 117.7 .
C18 C17 H8 117.7 .
C17 C18 C13 116.4(4) .
C17 C18 C24 121.3(4) .
C13 C18 C24 122.2(4) .
C22 C19 C20 110.0(4) .
C22 C19 C21 108.1(4) .
C20 C19 C21 106.7(4) .
C22 C19 C8 110.7(4) .
C20 C19 C8 110.2(4) .
C21 C19 C8 111.0(4) .
C19 C20 H9 109.5 .
C19 C20 H10 109.5 .
H9 C20 H10 109.5 .
C19 C20 H11 109.5 .
H9 C20 H11 109.5 .
H10 C20 H11 109.5 .
C19 C21 H12 109.5 .
C19 C21 H13 109.5 .
H12 C21 H13 109.5 .
C19 C21 H14 109.5 .
H12 C21 H14 109.5 .
H13 C21 H14 109.5 .
C19 C22 H15 109.5 .
C19 C22 H16 109.5 .
H15 C22 H16 109.5 .
C19 C22 H17 109.5 .
H15 C22 H17 109.5 .
H16 C22 H17 109.5 .
C10 C23 H18 109.5 .
C10 C23 H19 109.5 .
H18 C23 H19 109.5 .
C10 C23 H20 109.5 .
H18 C23 H20 109.5 .
H19 C23 H20 109.5 .
C26 C24 C18 111.9(4) .
C26 C24 C27 108.5(4) .
C18 C24 C27 111.6(4) .
C26 C24 C25 107.1(4) .
C18 C24 C25 109.6(4) .
C27 C24 C25 108.0(4) .
C24 C25 H21 109.5 .
C24 C25 H22 109.5 .
H21 C25 H22 109.5 .
C24 C25 H23 109.5 .
H21 C25 H23 109.5 .
H22 C25 H23 109.5 .
C24 C26 H24 109.5 .
C24 C26 H25 109.5 .
H24 C26 H25 109.5 .
C24 C26 H26 109.5 .
H24 C26 H26 109.5 .
H25 C26 H26 109.5 .
C24 C27 H27 109.5 .
C24 C27 H28 109.5 .
H27 C27 H28 109.5 .
C24 C27 H29 109.5 .
H27 C27 H29 109.5 .
H28 C27 H29 109.5 .
C16 C28 H30 109.5 .
C16 C28 H31 109.5 .
H30 C28 H31 109.5 .
C16 C28 H32 109.5 .
H30 C28 H32 109.5 .
H31 C28 H32 109.5 .
N2 C29 C30 123.5(4) .
N2 C29 H33 118.3 .
C30 C29 H33 118.3 .
C31 C30 C29 119.4(5) .
C31 C30 H34 120.3 .
C29 C30 H34 120.3 .
C32 C31 C30 118.5(5) .
C32 C31 H35 120.7 .
C30 C31 H35 120.7 .
C31 C32 C33 119.0(5) .
C31 C32 H36 120.5 .
C33 C32 H36 120.5 .
N2 C33 C32 123.9(4) .
N2 C33 H37 118.0 .
C32 C33 H37 118.0 .
N3 C34 C35 123.4(5) .
N3 C34 H38 118.3 .
C35 C34 H38 118.3 .
C36 C35 C34 118.6(5) .
C36 C35 H39 120.7 .
C34 C35 H39 120.7 .
C37 C36 C35 119.3(5) .
C37 C36 H40 120.3 .
C35 C36 H40 120.3 .
C36 C37 C38 119.3(5) .
C36 C37 H41 120.4 .
C38 C37 H41 120.4 .
N3 C38 C37 123.5(5) .
N3 C38 H42 118.2 .
C37 C38 H42 118.2 .

loop_
_geom_bond_atom_site_label_1
_geom_bond_atom_site_label_2
_geom_bond_distance
_geom_bond_site_symmetry_2
Ti1 N1 1.792(3) .
Ti1 O1 1.922(3) .
Ti1 O2 1.947(3) .
Ti1 N2 2.244(4) .
Ti1 N3 2.259(4) .
N1 N1 1.264(6) 14
O1 C7 1.351(5) .
O2 C13 1.354(5) .
N2 C33 1.343(5) .
N2 C29 1.355(6) .
N3 C38 1.339(6) .
N3 C34 1.365(6) .
C1 C2 1.392(6) .
C1 C6 1.394(7) .
C1 C12 1.495(6) .
C2 C3 1.393(6) .
C2 H1 0.9500 .
C3 C4 1.394(6) .
C3 H2 0.9500 .
C4 C5 1.408(6) .
C4 C14 1.482(6) .
C5 C6 1.369(6) .
C5 H3 0.9500 .
C6 H4 0.9500 .
C7 C8 1.410(6) .
C7 C12 1.418(6) .
C8 C9 1.375(6) .
C8 C19 1.547(6) .
C9 C10 1.397(6) .
C9 H5 0.9500 .
C10 C11 1.396(6) .
C10 C23 1.494(6) .
C11 C12 1.402(6) .
C11 H6 0.9500 .
C13 C18 1.422(6) .
C13 C14 1.427(6) .
C14 C15 1.399(6) .
C15 C16 1.388(6) .
C15 H7 0.9500 .
C16 C17 1.385(6) .
C16 C28 1.512(6) .
C17 C18 1.410(5) .
C17 H8 0.9500 .
C18 C24 1.537(6) .
C19 C22 1.536(7) .
C19 C20 1.537(6) .
C19 C21 1.537(6) .
C20 H9 0.9800 .
C20 H10 0.9800 .
C20 H11 0.9800 .
C21 H12 0.9800 .
C21 H13 0.9800 .
C21 H14 0.9800 .
C22 H15 0.9800 .
C22 H16 0.9800 .
C22 H17 0.9800 .
C23 H18 0.9800 .
C23 H19 0.9800 .
C23 H20 0.9800 .
C24 C26 1.528(6) .
C24 C27 1.541(6) .
C24 C25 1.551(6) .
C25 H21 0.9800 .
C25 H22 0.9800 .
C25 H23 0.9800 .
C26 H24 0.9800 .
C26 H25 0.9800 .
C26 H26 0.9800 .
C27 H27 0.9800 .
C27 H28 0.9800 .
C27 H29 0.9800 .
C28 H30 0.9800 .
C28 H31 0.9800 .
C28 H32 0.9800 .
C29 C30 1.393(7) .
C29 H33 0.9500 .
C30 C31 1.374(7) .
C30 H34 0.9500 .
C31 C32 1.371(7) .
C31 H35 0.9500 .
C32 C33 1.400(6) .
C32 H36 0.9500 .
C33 H37 0.9500 .
C34 C35 1.377(7) .
C34 H38 0.9500 .
C35 C36 1.371(7) .
C35 H39 0.9500 .
C36 C37 1.361(7) .
C36 H40 0.9500 .
C37 C38 1.381(7) .
C37 H41 0.9500 .
C38 H42 0.9500 .

loop_
_geom_torsion_atom_site_label_1
_geom_torsion_atom_site_label_2
_geom_torsion_atom_site_label_3
_geom_torsion_atom_site_label_4
_geom_torsion
N1 Ti1 O1 C7 -166.5(10)
O2 Ti1 O1 C7 14.2(12)
N2 Ti1 O1 C7 -68.8(10)
N3 Ti1 O1 C7 98.4(10)
N1 Ti1 O2 C13 139.4(5)
O1 Ti1 O2 C13 -41.3(7)
N2 Ti1 O2 C13 41.4(5)
N3 Ti1 O2 C13 -124.8(5)
N1 Ti1 N2 C33 -86.3(3)
O1 Ti1 N2 C33 168.6(3)
O2 Ti1 N2 C33 17.7(3)
N3 Ti1 N2 C33 101.5(6)
N1 Ti1 N2 C29 100.3(3)
O1 Ti1 N2 C29 -4.8(3)
O2 Ti1 N2 C29 -155.7(3)
N3 Ti1 N2 C29 -71.9(7)
N1 Ti1 N3 C38 -101.7(3)
O1 Ti1 N3 C38 3.3(3)
O2 Ti1 N3 C38 154.2(3)
N2 Ti1 N3 C38 70.5(7)
N1 Ti1 N3 C34 80.3(4)
O1 Ti1 N3 C34 -174.6(3)
O2 Ti1 N3 C34 -23.8(3)
N2 Ti1 N3 C34 -107.4(6)
C6 C1 C2 C3 11.4(6)
C12 C1 C2 C3 -152.2(4)
C1 C2 C3 C4 1.4(6)
C2 C3 C4 C5 -13.4(6)
C2 C3 C4 C14 159.5(4)
C3 C4 C5 C6 13.0(6)
C14 C4 C5 C6 -160.2(4)
C4 C5 C6 C1 -0.3(6)
C2 C1 C6 C5 -11.9(6)
C12 C1 C6 C5 152.1(4)
Ti1 O1 C7 C8 169.1(8)
Ti1 O1 C7 C12 -9.5(13)
O1 C7 C8 C9 178.2(4)
C12 C7 C8 C9 -3.2(6)
O1 C7 C8 C19 -1.3(6)
C12 C7 C8 C19 177.3(4)
C7 C8 C9 C10 2.2(7)
C19 C8 C9 C10 -178.4(4)
C8 C9 C10 C11 -0.3(7)
C8 C9 C10 C23 179.7(4)
C9 C10 C11 C12 -0.5(6)
C23 C10 C11 C12 179.5(4)
C10 C11 C12 C7 -0.7(7)
C10 C11 C12 C1 176.8(4)
O1 C7 C12 C11 -178.8(4)
C8 C7 C12 C11 2.6(6)
O1 C7 C12 C1 3.5(6)
C8 C7 C12 C1 -175.2(4)
C2 C1 C12 C11 -80.3(6)
C6 C1 C12 C11 116.3(5)
C2 C1 C12 C7 97.3(5)
C6 C1 C12 C7 -66.1(5)
Ti1 O2 C13 C18 -148.1(4)
Ti1 O2 C13 C14 27.1(8)
O2 C13 C14 C15 -172.1(4)
C18 C13 C14 C15 3.1(6)
O2 C13 C14 C4 6.0(6)
C18 C13 C14 C4 -178.8(4)
C3 C4 C14 C15 59.8(6)
C5 C4 C14 C15 -127.5(5)
C3 C4 C14 C13 -118.3(5)
C5 C4 C14 C13 54.5(6)
C13 C14 C15 C16 -4.5(7)
C4 C14 C15 C16 177.5(4)
C14 C15 C16 C17 1.4(6)
C14 C15 C16 C28 -179.0(4)
C15 C16 C17 C18 3.1(7)
C28 C16 C17 C18 -176.4(4)
C16 C17 C18 C13 -4.4(7)
C16 C17 C18 C24 172.3(4)
O2 C13 C18 C17 176.3(4)
C14 C13 C18 C17 1.1(6)
O2 C13 C18 C24 -0.3(6)
C14 C13 C18 C24 -175.5(4)
C9 C8 C19 C22 -117.3(5)
C7 C8 C19 C22 62.2(5)
C9 C8 C19 C20 120.8(5)
C7 C8 C19 C20 -59.8(6)
C9 C8 C19 C21 2.8(6)
C7 C8 C19 C21 -177.8(4)
C17 C18 C24 C26 127.8(5)
C13 C18 C24 C26 -55.8(6)
C17 C18 C24 C27 6.0(6)
C13 C18 C24 C27 -177.6(4)
C17 C18 C24 C25 -113.6(5)
C13 C18 C24 C25 62.9(5)
C33 N2 C29 C30 -0.9(6)
Ti1 N2 C29 C30 172.9(3)
N2 C29 C30 C31 0.2(7)
C29 C30 C31 C32 0.0(7)
C30 C31 C32 C33 0.7(7)
C29 N2 C33 C32 1.6(6)
Ti1 N2 C33 C32 -172.2(4)
C31 C32 C33 N2 -1.6(7)
C38 N3 C34 C35 0.3(7)
Ti1 N3 C34 C35 178.4(4)
N3 C34 C35 C36 -0.3(7)
C34 C35 C36 C37 -0.2(8)
C35 C36 C37 C38 0.5(8)
C34 N3 C38 C37 0.1(6)
Ti1 N3 C38 C37 -178.0(3)
C36 C37 C38 N3 -0.5(7)
